data_4328112
loop_
_publ_author_name
'Vadapalli Chandrasekhar'
'Tanima Hajra'
'Jitendra K. Bera'
'S.M. Wahidur Rahaman'
'Nisa Satumtira'
'Oussama Elbjeirami'
'Mohammad A. Omary'

_publ_contact_author_address 'Department of Chemistry, IIT Kanpur, Kanpur 208016, INDIA.'
_publ_contact_author_email vc@iitk.ac.in
_publ_contact_author_fax '+ 91-512-2597359'
_publ_contact_author_name 'Vadapalli Chandrasekhar'
_publ_contact_author_phone '+ 91-512-2597259'
_publ_section_title
;
 Ligand-Bridged Dinuclear Cyclometalated IrIII Complexes: From
 Metallamacrocycles to Discrete Dimers
;
_journal_name_full 'Inorganic Chemistry'
_journal_page_first 1319
_journal_page_last 1329
_journal_paper_doi 10.1021/ic2012952
_journal_volume 51
_journal_year 2012
_chemical_formula_moiety 'C56 H42 Ir2 N8, 2(C F3 O3 S), C H2 Cl2'
_chemical_formula_sum 'C59 H44 Cl2 F6 Ir2 N8 O6 S2'
_chemical_formula_weight 1594.44
_chemical_name_systematic
; 
 ? 
;
_space_group_IT_number 14
_symmetry_cell_setting monoclinic
_symmetry_space_group_name_Hall '-P 2ybc'
_symmetry_space_group_name_H-M 'P 1 21/c 1'
_atom_sites_solution_hydrogens geom
_atom_sites_solution_primary direct
_atom_sites_solution_secondary difmap
_audit_creation_method SHELXL-97
_cell_angle_alpha 90.00
_cell_angle_beta 91.850(2)
_cell_angle_gamma 90.00
_cell_formula_units_Z 4
_cell_length_a 17.4100(16)
_cell_length_b 14.6706(14)
_cell_length_c 22.612(2)
_cell_measurement_reflns_used 6399
_cell_measurement_temperature 100(2)
_cell_measurement_theta_max 28.21
_cell_measurement_theta_min 2.18
_cell_volume 5772.4(9)
_computing_cell_refinement 'Bruker SAINT'
_computing_data_collection 'Bruker APEX'
_computing_data_reduction 'Bruker SAINT'
_computing_molecular_graphics ORTEP
_computing_publication_material ciftab
_computing_structure_refinement 'SHELXL-97 (Sheldrick, 1997)'
_computing_structure_solution 'SHELXS-97 (Sheldrick, 1990)'
_diffrn_ambient_temperature 100(2)
_diffrn_measured_fraction_theta_full 0.997
_diffrn_measured_fraction_theta_max 0.997
_diffrn_measurement_device_type 'Bruker SMART APEX'
_diffrn_measurement_method 'omega scans'
_diffrn_radiation_monochromator graphite
_diffrn_radiation_source 'fine-focus sealed tube'
_diffrn_radiation_type MoK\a
_diffrn_radiation_wavelength 0.71073
_diffrn_reflns_av_R_equivalents 0.0495
_diffrn_reflns_av_sigmaI/netI 0.0404
_diffrn_reflns_limit_h_max 20
_diffrn_reflns_limit_h_min -20
_diffrn_reflns_limit_k_max 17
_diffrn_reflns_limit_k_min -17
_diffrn_reflns_limit_l_max 26
_diffrn_reflns_limit_l_min -26
_diffrn_reflns_number 38867
_diffrn_reflns_theta_full 24.71
_diffrn_reflns_theta_max 24.71
_diffrn_reflns_theta_min 2.04
_exptl_absorpt_coefficient_mu 4.850
_exptl_absorpt_correction_T_max 0.4291
_exptl_absorpt_correction_T_min 0.3543
_exptl_absorpt_correction_type empirical
_exptl_absorpt_process_details SADABS
_exptl_crystal_colour Yellow
_exptl_crystal_density_diffrn 1.835
_exptl_crystal_description Block
_exptl_crystal_F_000 3104
_exptl_crystal_size_max 0.27
_exptl_crystal_size_mid 0.23
_exptl_crystal_size_min 0.21
_refine_diff_density_max 2.794
_refine_diff_density_min -1.211
_refine_diff_density_rms 0.178
_refine_ls_extinction_method none
_refine_ls_goodness_of_fit_ref 1.052
_refine_ls_hydrogen_treatment constr
_refine_ls_matrix_type full
_refine_ls_number_parameters 766
_refine_ls_number_reflns 9811
_refine_ls_number_restraints 7
_refine_ls_restrained_S_all 1.053
_refine_ls_R_factor_all 0.0497
_refine_ls_R_factor_gt 0.0408
_refine_ls_shift/su_max 0.001
_refine_ls_shift/su_mean 0.000
_refine_ls_structure_factor_coef Fsqd
_refine_ls_weighting_details 'calc w=1/[\s^2^(Fo^2^)+(0.0622P)^2^+16.2000P] where P=(Fo^2^+2Fc^2^)/3'
_refine_ls_weighting_scheme calc
_refine_ls_wR_factor_gt 0.1009
_refine_ls_wR_factor_ref 0.1063
_reflns_number_gt 8350
_reflns_number_total 9811
_reflns_threshold_expression >2sigma(I)
_cod_data_source_file ic2012952_si_002_4.cif
_cod_data_source_block compound4
_cod_database_code 4328112

loop_
_symmetry_equiv_pos_as_xyz
'x, y, z'
'-x, y+1/2, -z+1/2'
'-x, -y, -z'
'x, -y-1/2, z-1/2'

loop_
_atom_site_label
_atom_site_type_symbol
_atom_site_fract_x
_atom_site_fract_y
_atom_site_fract_z
_atom_site_U_iso_or_equiv
_atom_site_adp_type
_atom_site_occupancy
_atom_site_symmetry_multiplicity
_atom_site_calc_flag
_atom_site_refinement_flags
Ir2 Ir 0.882921(13) 0.109898(16) 0.226701(10) 0.01683(9) Uani 1 1 d .
Ir1 Ir 0.591265(13) 0.143481(17) 0.197312(10) 0.01778(9) Uani 1 1 d .
S2A S 0.72690(11) 0.06750(15) 0.98490(8) 0.0392(5) Uani 1 1 d .
S1A S 0.72937(12) 0.57065(16) 0.03552(8) 0.0431(5) Uani 1 1 d .
N1 N 0.5825(3) 0.0851(4) 0.2793(2) 0.0246(12) Uani 1 1 d .
N3 N 0.8440(3) 0.1543(3) 0.3061(2) 0.0169(11) Uani 1 1 d .
N4 N 0.9347(3) 0.0502(4) 0.1562(2) 0.0227(12) Uani 1 1 d .
N7 N 0.7024(3) 0.0883(3) 0.1792(2) 0.0161(11) Uani 1 1 d .
C28 C 0.8380(3) -0.0046(4) 0.3239(3) 0.0192(13) Uani 1 1 d .
C6 C 0.4556(4) 0.1473(4) 0.2682(3) 0.0209(14) Uani 1 1 d .
C5 C 0.5117(4) 0.0956(5) 0.3046(3) 0.0255(15) Uani 1 1 d .
C32 C 0.8688(3) -0.0991(4) 0.2412(3) 0.0225(14) Uani 1 1 d .
H32 H 0.8846 -0.1059 0.2016 0.027 Uiso 1 1 calc R
C1 C 0.6356(4) 0.0356(5) 0.3079(3) 0.0272(15) Uani 1 1 d .
H1 H 0.6827 0.0254 0.2889 0.033 Uiso 1 1 calc R
C52 C 0.6322(4) -0.0428(4) 0.1548(3) 0.0216(14) Uani 1 1 d .
C22 C 0.6251(3) 0.2651(4) 0.2286(3) 0.0190(13) Uani 1 1 d .
C23 C 0.8378(4) 0.2423(5) 0.3219(3) 0.0245(15) Uani 1 1 d .
H23 H 0.8466 0.2882 0.2933 0.029 Uiso 1 1 calc R
N8 N 0.5692(3) 0.0097(4) 0.1621(2) 0.0232(12) Uani 1 1 d .
C31 C 0.8535(3) -0.1758(5) 0.2744(3) 0.0257(15) Uani 1 1 d .
H31 H 0.8577 -0.2346 0.2571 0.031 Uiso 1 1 calc R
C33 C 0.8615(3) -0.0105(4) 0.2653(3) 0.0185(13) Uani 1 1 d .
C27 C 0.8293(3) 0.0880(4) 0.3465(3) 0.0212(14) Uani 1 1 d .
N6 N 0.7738(3) 0.1360(3) 0.1810(2) 0.0169(11) Uani 1 1 d .
N5 N 0.8976(3) 0.2412(3) 0.1865(2) 0.0172(11) Uani 1 1 d .
N2 N 0.5858(3) 0.2159(4) 0.1203(2) 0.0303(14) Uani 1 1 d .
C44 C 0.9916(3) 0.1014(4) 0.2601(3) 0.0208(14) Uani 1 1 d .
C39 C 1.0434(4) 0.0596(5) 0.2221(3) 0.0241(15) Uani 1 1 d .
C2 C 0.6272(4) -0.0014(5) 0.3622(3) 0.0267(15) Uani 1 1 d .
H2 H 0.6682 -0.0334 0.3816 0.032 Uiso 1 1 calc R
C49 C 0.8371(3) 0.2676(4) 0.1495(3) 0.0208(14) Uani 1 1 d .
C17 C 0.6286(4) 0.3360(4) 0.1861(3) 0.0234(14) Uani 1 1 d .
C30 C 0.8320(4) -0.1675(5) 0.3328(3) 0.0268(15) Uani 1 1 d .
H30 H 0.8227 -0.2206 0.3555 0.032 Uiso 1 1 calc R
C21 C 0.6494(4) 0.2868(5) 0.2859(3) 0.0246(15) Uani 1 1 d .
H21 H 0.6488 0.2412 0.3157 0.029 Uiso 1 1 calc R
C48 C 0.8393(4) 0.3470(5) 0.1169(3) 0.0271(15) Uani 1 1 d .
H48 H 0.7976 0.3625 0.0908 0.032 Uiso 1 1 calc R
C11 C 0.4828(3) 0.1783(4) 0.2148(3) 0.0229(14) Uani 1 1 d .
C7 C 0.3803(4) 0.1636(5) 0.2856(3) 0.0273(16) Uani 1 1 d .
H7 H 0.3630 0.1404 0.3221 0.033 Uiso 1 1 calc R
C20 C 0.6749(4) 0.3751(5) 0.3006(3) 0.0275(16) Uani 1 1 d .
H20 H 0.6906 0.3888 0.3403 0.033 Uiso 1 1 calc R
C47 C 0.9032(4) 0.4046(5) 0.1226(3) 0.0251(15) Uani 1 1 d .
H47 H 0.9056 0.4600 0.1009 0.030 Uiso 1 1 calc R
O4A O 0.6806(3) 0.1300(4) 0.9507(2) 0.0468(15) Uani 1 1 d .
C46 C 0.9624(4) 0.3783(5) 0.1607(3) 0.0264(15) Uani 1 1 d .
H46 H 1.0066 0.4159 0.1657 0.032 Uiso 1 1 calc R
C55 C 0.4919(4) -0.1162(5) 0.1287(3) 0.0290(16) Uani 1 1 d .
H55 H 0.4424 -0.1401 0.1188 0.035 Uiso 1 1 calc R
O2A O 0.7090(3) 0.5649(4) 0.0960(2) 0.0518(15) Uani 1 1 d .
C56 C 0.5004(4) -0.0276(5) 0.1490(3) 0.0264(15) Uani 1 1 d .
H56 H 0.4556 0.0082 0.1540 0.032 Uiso 1 1 calc R
O6A O 0.7234(3) 0.0813(5) 1.0473(2) 0.0588(17) Uani 1 1 d .
C29 C 0.8241(3) -0.0827(5) 0.3577(3) 0.0251(15) Uani 1 1 d .
H29 H 0.8093 -0.0770 0.3976 0.030 Uiso 1 1 calc R
C42 C 1.0977(4) 0.1236(5) 0.3298(3) 0.0280(16) Uani 1 1 d .
H42 H 1.1163 0.1460 0.3670 0.034 Uiso 1 1 calc R
C19 C 0.6774(4) 0.4421(5) 0.2580(3) 0.0283(16) Uani 1 1 d .
H19 H 0.6946 0.5017 0.2682 0.034 Uiso 1 1 calc R
O5A O 0.8014(3) 0.0517(4) 0.9637(3) 0.0563(17) Uani 1 1 d .
C38 C 1.0106(4) 0.0277(5) 0.1658(3) 0.0275(15) Uani 1 1 d .
C45 C 0.9576(4) 0.2970(4) 0.1916(3) 0.0236(14) Uani 1 1 d .
H45 H 0.9991 0.2804 0.2177 0.028 Uiso 1 1 calc R
C18 C 0.6548(4) 0.4219(5) 0.2008(3) 0.0304(16) Uani 1 1 d .
H18 H 0.6573 0.4675 0.1711 0.037 Uiso 1 1 calc R
C43 C 1.0205(4) 0.1341(4) 0.3142(3) 0.0232(14) Uani 1 1 d .
H43 H 0.9872 0.1637 0.3406 0.028 Uiso 1 1 calc R
C8 C 0.3315(4) 0.2141(5) 0.2488(3) 0.0296(16) Uani 1 1 d .
H8 H 0.2804 0.2264 0.2601 0.036 Uiso 1 1 calc R
C53 C 0.6284(4) -0.1321(5) 0.1363(3) 0.0269(15) Uani 1 1 d .
H53 H 0.6737 -0.1676 0.1326 0.032 Uiso 1 1 calc R
C12 C 0.5659(4) 0.1836(5) 0.0683(3) 0.0319(17) Uani 1 1 d .
H12 H 0.5558 0.1201 0.0649 0.038 Uiso 1 1 calc R
C54 C 0.5564(4) -0.1685(5) 0.1233(3) 0.0271(15) Uani 1 1 d .
H54 H 0.5517 -0.2300 0.1106 0.033 Uiso 1 1 calc R
C24 C 0.8191(4) 0.2681(5) 0.3781(3) 0.0290(16) Uani 1 1 d .
H24 H 0.8168 0.3309 0.3883 0.035 Uiso 1 1 calc R
C10 C 0.4315(4) 0.2285(5) 0.1791(3) 0.0313(16) Uani 1 1 d .
H10 H 0.4480 0.2510 0.1422 0.038 Uiso 1 1 calc R
O3A O 0.8083(4) 0.5531(6) 0.0244(3) 0.081(2) Uani 1 1 d .
C41 C 1.1480(4) 0.0820(5) 0.2930(3) 0.0276(15) Uani 1 1 d .
H41 H 1.2007 0.0757 0.3046 0.033 Uiso 1 1 calc R
C26 C 0.8082(4) 0.1115(5) 0.4037(3) 0.0312(17) Uani 1 1 d .
H26 H 0.7972 0.0653 0.4316 0.037 Uiso 1 1 calc R
C34 C 0.8994(4) 0.0254(5) 0.1052(3) 0.0291(16) Uani 1 1 d .
H34 H 0.8476 0.0439 0.0979 0.035 Uiso 1 1 calc R
F1A F 0.6461(4) 0.7180(5) 0.0260(3) 0.095(2) Uani 1 1 d D
C4 C 0.4991(4) 0.0578(5) 0.3599(3) 0.0312(16) Uani 1 1 d .
H4 H 0.4509 0.0656 0.3778 0.037 Uiso 1 1 calc R
F2A F 0.7300(5) 0.7034(5) -0.0395(3) 0.120(3) Uani 1 1 d D
C3 C 0.5566(4) 0.0091(5) 0.3886(3) 0.0334(17) Uani 1 1 d .
H3 H 0.5482 -0.0172 0.4262 0.040 Uiso 1 1 calc R
C15 C 0.6023(5) 0.3630(6) 0.0758(3) 0.043(2) Uani 1 1 d .
H15 H 0.6166 0.4254 0.0789 0.051 Uiso 1 1 calc R
F5A F 0.6692(5) -0.0615(5) 0.9183(3) 0.117(3) Uani 1 1 d D
C25 C 0.8036(4) 0.2020(5) 0.4193(3) 0.0343(17) Uani 1 1 d .
H25 H 0.7898 0.2187 0.4582 0.041 Uiso 1 1 calc R
C40 C 1.1208(4) 0.0487(5) 0.2383(3) 0.0315(17) Uani 1 1 d .
H40 H 1.1547 0.0189 0.2124 0.038 Uiso 1 1 calc R
C9 C 0.3571(4) 0.2465(5) 0.1958(3) 0.0341(17) Uani 1 1 d .
H9 H 0.3236 0.2813 0.1706 0.041 Uiso 1 1 calc R
F4A F 0.5998(4) -0.0272(5) 0.9928(3) 0.098(2) Uani 1 1 d D
C16 C 0.6048(4) 0.3084(5) 0.1251(3) 0.0288(16) Uani 1 1 d .
C13 C 0.5588(5) 0.2369(6) 0.0173(3) 0.042(2) Uani 1 1 d .
H13 H 0.5406 0.2116 -0.0192 0.050 Uiso 1 1 calc R
F3A F 0.7629(5) 0.7378(5) 0.0531(3) 0.107(3) Uani 1 1 d D
C37 C 1.0488(4) -0.0209(6) 0.1236(3) 0.041(2) Uani 1 1 d .
H37 H 1.1019 -0.0342 0.1297 0.049 Uiso 1 1 calc R
O1A O 0.6839(6) 0.5194(6) -0.0057(3) 0.103(3) Uani 1 1 d .
C35 C 0.9346(5) -0.0256(6) 0.0629(3) 0.045(2) Uani 1 1 d .
H35 H 0.9073 -0.0435 0.0277 0.053 Uiso 1 1 calc R
F6A F 0.7059(6) -0.1014(5) 1.0035(4) 0.131(3) Uani 1 1 d D
C14 C 0.5790(6) 0.3271(6) 0.0215(4) 0.053(2) Uani 1 1 d .
H14 H 0.5769 0.3647 -0.0127 0.063 Uiso 1 1 calc R
C36 C 1.0108(5) -0.0506(7) 0.0726(4) 0.051(2) Uani 1 1 d .
H36 H 1.0363 -0.0874 0.0447 0.062 Uiso 1 1 calc R
C1A C 0.7163(6) 0.6841(8) 0.0170(4) 0.074(3) Uani 1 1 d D
C2A C 0.6704(7) -0.0360(7) 0.9731(4) 0.074(3) Uani 1 1 d D
Cl2S Cl 0.0417(3) 0.2031(3) 0.05751(15) 0.1265(16) Uani 1 1 d D
Cl1S Cl -0.0202(2) 0.3441(5) -0.02178(16) 0.167(3) Uani 1 1 d D
C1S C 0.0562(7) 0.3066(10) 0.0215(5) 0.136(7) Uani 1 1 d D
H1S1 H 0.0686 0.3537 0.0517 0.164 Uiso 1 1 calc R
H1S2 H 0.1014 0.3004 -0.0037 0.164 Uiso 1 1 calc R
C51 C 0.7053(3) 0.0041(4) 0.1650(3) 0.0193(13) Uani 1 1 d .
H51 H 0.7529 -0.0266 0.1612 0.023 Uiso 1 1 calc R
C50 C 0.7721(3) 0.2090(4) 0.1489(3) 0.0217(14) Uani 1 1 d .
H50 H 0.7278 0.2234 0.1252 0.026 Uiso 1 1 calc R

loop_
_atom_site_aniso_label
_atom_site_aniso_U_11
_atom_site_aniso_U_22
_atom_site_aniso_U_33
_atom_site_aniso_U_23
_atom_site_aniso_U_13
_atom_site_aniso_U_12
Ir2 0.01243(14) 0.01912(15) 0.01875(14) -0.00015(9) -0.00246(9) 0.00087(9)
Ir1 0.01319(14) 0.02101(15) 0.01893(15) -0.00073(10) -0.00292(9) 0.00081(9)
S2A 0.0337(10) 0.0581(13) 0.0258(10) 0.0114(9) 0.0004(8) -0.0086(9)
S1A 0.0454(12) 0.0570(14) 0.0267(10) 0.0059(9) -0.0040(8) -0.0030(10)
N1 0.027(3) 0.025(3) 0.022(3) -0.006(2) 0.000(2) 0.004(2)
N3 0.014(3) 0.019(3) 0.018(3) -0.003(2) -0.005(2) -0.001(2)
N4 0.019(3) 0.035(3) 0.015(3) -0.001(2) 0.000(2) 0.005(2)
N7 0.009(2) 0.021(3) 0.018(3) 0.000(2) -0.004(2) 0.001(2)
C28 0.011(3) 0.022(3) 0.024(3) -0.001(3) -0.002(2) 0.000(2)
C6 0.019(3) 0.010(3) 0.033(4) -0.001(3) -0.003(3) -0.002(2)
C5 0.021(3) 0.028(4) 0.027(4) -0.004(3) 0.000(3) -0.003(3)
C32 0.016(3) 0.023(4) 0.029(4) -0.006(3) -0.008(3) 0.001(3)
C1 0.020(3) 0.037(4) 0.025(4) -0.004(3) 0.001(3) 0.006(3)
C52 0.023(3) 0.024(4) 0.018(3) 0.001(3) -0.001(3) -0.003(3)
C22 0.014(3) 0.019(3) 0.024(3) 0.000(3) 0.000(2) 0.002(3)
C23 0.019(3) 0.024(4) 0.030(4) 0.000(3) 0.001(3) 0.001(3)
N8 0.022(3) 0.025(3) 0.023(3) -0.004(2) -0.001(2) -0.004(2)
C31 0.011(3) 0.024(4) 0.041(4) 0.000(3) -0.008(3) 0.000(3)
C33 0.013(3) 0.021(3) 0.021(3) 0.001(3) -0.006(2) 0.001(3)
C27 0.019(3) 0.027(4) 0.017(3) 0.005(3) -0.001(2) -0.001(3)
N6 0.014(3) 0.020(3) 0.017(3) -0.002(2) -0.001(2) -0.002(2)
N5 0.015(3) 0.018(3) 0.018(3) 0.002(2) -0.001(2) 0.001(2)
N2 0.030(3) 0.038(4) 0.022(3) 0.002(3) -0.004(2) 0.008(3)
C44 0.014(3) 0.025(4) 0.023(3) 0.009(3) -0.001(3) 0.000(3)
C39 0.021(3) 0.027(4) 0.024(4) 0.007(3) -0.001(3) 0.002(3)
C2 0.022(4) 0.028(4) 0.029(4) 0.006(3) -0.006(3) 0.002(3)
C49 0.018(3) 0.022(3) 0.023(3) -0.001(3) -0.002(3) 0.003(3)
C17 0.021(3) 0.025(4) 0.024(3) -0.001(3) 0.000(3) -0.001(3)
C30 0.014(3) 0.023(4) 0.043(4) 0.009(3) -0.007(3) 0.001(3)
C21 0.020(3) 0.034(4) 0.020(3) 0.006(3) 0.000(3) 0.004(3)
C48 0.019(3) 0.030(4) 0.032(4) 0.006(3) -0.002(3) 0.002(3)
C11 0.011(3) 0.022(3) 0.035(4) -0.008(3) -0.003(3) 0.002(3)
C7 0.025(4) 0.026(4) 0.031(4) -0.009(3) 0.012(3) -0.014(3)
C20 0.020(4) 0.038(4) 0.025(4) -0.011(3) -0.003(3) -0.001(3)
C47 0.027(4) 0.021(4) 0.027(4) 0.004(3) 0.005(3) 0.000(3)
O4A 0.032(3) 0.073(4) 0.036(3) 0.015(3) 0.003(2) 0.004(3)
C46 0.024(4) 0.026(4) 0.029(4) -0.005(3) 0.000(3) -0.006(3)
C55 0.026(4) 0.034(4) 0.027(4) -0.009(3) 0.001(3) -0.015(3)
O2A 0.058(4) 0.068(4) 0.029(3) 0.006(3) 0.006(3) -0.016(3)
C56 0.015(3) 0.038(4) 0.027(4) -0.003(3) 0.000(3) -0.005(3)
O6A 0.048(4) 0.101(5) 0.027(3) 0.002(3) -0.005(3) 0.010(4)
C29 0.014(3) 0.030(4) 0.032(4) 0.005(3) -0.002(3) 0.002(3)
C42 0.027(4) 0.034(4) 0.023(4) 0.004(3) -0.007(3) -0.006(3)
C19 0.023(4) 0.019(4) 0.043(4) -0.009(3) 0.003(3) -0.001(3)
O5A 0.044(3) 0.075(4) 0.051(4) 0.029(3) 0.016(3) 0.022(3)
C38 0.021(3) 0.033(4) 0.029(4) 0.002(3) 0.002(3) 0.004(3)
C45 0.018(3) 0.025(4) 0.027(4) 0.001(3) -0.002(3) -0.003(3)
C18 0.026(4) 0.027(4) 0.039(4) 0.008(3) -0.002(3) 0.001(3)
C43 0.021(3) 0.026(4) 0.022(3) -0.001(3) -0.005(3) 0.001(3)
C8 0.015(3) 0.022(4) 0.052(5) -0.005(3) -0.002(3) 0.006(3)
C53 0.029(4) 0.029(4) 0.023(4) 0.000(3) -0.003(3) -0.001(3)
C12 0.038(4) 0.031(4) 0.025(4) -0.007(3) -0.017(3) 0.010(3)
C54 0.030(4) 0.027(4) 0.025(4) -0.002(3) 0.000(3) -0.010(3)
C24 0.032(4) 0.029(4) 0.027(4) -0.004(3) -0.001(3) 0.002(3)
C10 0.020(4) 0.039(4) 0.034(4) 0.008(3) -0.007(3) -0.002(3)
O3A 0.072(5) 0.098(6) 0.073(5) 0.024(4) 0.019(4) 0.027(4)
C41 0.018(3) 0.025(4) 0.039(4) 0.009(3) -0.004(3) -0.001(3)
C26 0.033(4) 0.036(4) 0.025(4) 0.003(3) 0.003(3) 0.004(3)
C34 0.021(4) 0.041(4) 0.025(4) 0.000(3) -0.006(3) 0.005(3)
F1A 0.084(5) 0.114(6) 0.088(5) 0.013(4) 0.024(4) 0.053(4)
C4 0.027(4) 0.029(4) 0.038(4) 0.000(3) 0.007(3) 0.001(3)
F2A 0.219(9) 0.086(5) 0.058(4) 0.042(3) 0.058(5) 0.079(5)
C3 0.037(4) 0.031(4) 0.033(4) 0.002(3) 0.005(3) -0.006(3)
C15 0.057(5) 0.032(4) 0.038(5) 0.005(4) -0.007(4) 0.012(4)
F5A 0.164(8) 0.086(5) 0.100(6) -0.054(4) -0.034(5) -0.006(5)
C25 0.044(4) 0.040(5) 0.019(4) -0.005(3) 0.000(3) 0.003(4)
C40 0.016(3) 0.043(5) 0.036(4) 0.012(3) 0.004(3) 0.004(3)
C9 0.019(4) 0.031(4) 0.051(5) 0.006(4) -0.008(3) 0.007(3)
F4A 0.068(4) 0.104(6) 0.124(6) -0.002(4) 0.013(4) -0.039(4)
C16 0.026(4) 0.027(4) 0.033(4) 0.002(3) -0.001(3) 0.005(3)
C13 0.057(5) 0.050(5) 0.018(4) 0.001(3) -0.009(3) 0.022(4)
F3A 0.168(8) 0.060(4) 0.093(5) -0.007(4) 0.005(5) -0.017(5)
C37 0.030(4) 0.057(5) 0.036(4) -0.007(4) 0.000(3) 0.019(4)
O1A 0.155(8) 0.094(6) 0.059(5) -0.016(4) -0.009(5) -0.056(6)
C35 0.039(5) 0.062(6) 0.031(4) -0.017(4) -0.006(3) 0.010(4)
F6A 0.205(10) 0.052(4) 0.134(7) 0.029(4) -0.008(7) -0.005(5)
C14 0.079(7) 0.049(6) 0.031(5) 0.004(4) 0.000(4) 0.028(5)
C36 0.042(5) 0.080(7) 0.032(4) -0.012(4) 0.000(4) 0.025(5)
C1A 0.091(9) 0.082(8) 0.049(6) -0.005(6) 0.018(6) 0.012(7)
C2A 0.119(10) 0.048(6) 0.056(7) 0.008(5) 0.006(6) 0.013(6)
Cl2S 0.198(4) 0.109(3) 0.075(2) -0.043(2) 0.041(2) -0.063(3)
Cl1S 0.082(3) 0.364(8) 0.056(2) -0.001(3) -0.0048(18) 0.002(4)
C1S 0.089(10) 0.26(2) 0.058(8) 0.018(11) -0.001(7) -0.078(12)
C51 0.018(3) 0.022(4) 0.017(3) 0.002(3) -0.003(2) 0.004(3)
C50 0.014(3) 0.027(4) 0.024(3) 0.001(3) -0.006(3) 0.000(3)

loop_
_atom_type_symbol
_atom_type_description
_atom_type_scat_dispersion_real
_atom_type_scat_dispersion_imag
_atom_type_scat_source
C C 0.0033 0.0016 'International Tables Vol C Tables 4.2.6.8 and 6.1.1.4'
H H 0.0000 0.0000 'International Tables Vol C Tables 4.2.6.8 and 6.1.1.4'
F F 0.0171 0.0103 'International Tables Vol C Tables 4.2.6.8 and 6.1.1.4'
Ir Ir -1.4442 7.9887 'International Tables Vol C Tables 4.2.6.8 and 6.1.1.4'
N N 0.0061 0.0033 'International Tables Vol C Tables 4.2.6.8 and 6.1.1.4'
O O 0.0106 0.0060 'International Tables Vol C Tables 4.2.6.8 and 6.1.1.4'
S S 0.1246 0.1234 'International Tables Vol C Tables 4.2.6.8 and 6.1.1.4'
Cl Cl 0.1484 0.1585 'International Tables Vol C Tables 4.2.6.8 and 6.1.1.4'

loop_
_geom_angle_atom_site_label_1
_geom_angle_atom_site_label_2
_geom_angle_atom_site_label_3
_geom_angle
C33 Ir2 C44 88.2(2)
C33 Ir2 N3 80.1(2)
C44 Ir2 N3 91.4(2)
C33 Ir2 N4 93.1(2)
C44 Ir2 N4 80.5(2)
N3 Ir2 N4 169.6(2)
C33 Ir2 N5 176.0(2)
C44 Ir2 N5 95.2(2)
N3 Ir2 N5 97.65(19)
N4 Ir2 N5 89.6(2)
C33 Ir2 N6 101.0(2)
C44 Ir2 N6 170.4(2)
N3 Ir2 N6 92.98(19)
N4 Ir2 N6 96.05(19)
N5 Ir2 N6 75.78(18)
C22 Ir1 C11 88.4(2)
C22 Ir1 N2 80.9(2)
C11 Ir1 N2 91.0(3)
C22 Ir1 N1 94.8(2)
C11 Ir1 N1 80.3(2)
N2 Ir1 N1 170.4(2)
C22 Ir1 N8 173.1(2)
C11 Ir1 N8 98.5(2)
N2 Ir1 N8 99.0(2)
N1 Ir1 N8 86.3(2)
C22 Ir1 N7 98.4(2)
C11 Ir1 N7 172.6(2)
N2 Ir1 N7 92.9(2)
N1 Ir1 N7 96.2(2)
N8 Ir1 N7 74.71(19)
O5A S2A O6A 115.2(4)
O5A S2A O4A 115.3(3)
O6A S2A O4A 113.7(4)
O5A S2A C2A 108.0(4)
O6A S2A C2A 102.9(4)
O4A S2A C2A 99.4(4)
O1A S1A O2A 116.6(4)
O1A S1A O3A 108.0(6)
O2A S1A O3A 115.3(4)
O1A S1A C1A 106.6(5)
O2A S1A C1A 104.7(4)
O3A S1A C1A 104.5(5)
C1 N1 C5 118.3(6)
C1 N1 Ir1 126.7(4)
C5 N1 Ir1 114.9(4)
C23 N3 C27 119.2(5)
C23 N3 Ir2 124.8(4)
C27 N3 Ir2 115.8(4)
C34 N4 C38 119.0(5)
C34 N4 Ir2 125.7(4)
C38 N4 Ir2 115.1(4)
C51 N7 N6 116.1(5)
C51 N7 Ir1 117.0(4)
N6 N7 Ir1 126.8(4)
C29 C28 C33 121.7(6)
C29 C28 C27 123.2(6)
C33 C28 C27 115.2(5)
C11 C6 C7 122.5(6)
C11 C6 C5 114.8(6)
C7 C6 C5 122.7(6)
N1 C5 C4 119.7(6)
N1 C5 C6 114.2(6)
C4 C5 C6 126.1(6)
C31 C32 C33 121.1(6)
N1 C1 C2 124.6(6)
N8 C52 C53 123.3(6)
N8 C52 C51 114.7(6)
C53 C52 C51 122.0(6)
C21 C22 C17 116.5(6)
C21 C22 Ir1 127.7(5)
C17 C22 Ir1 115.7(4)
N3 C23 C24 122.3(6)
C56 N8 C52 117.5(6)
C56 N8 Ir1 127.0(5)
C52 N8 Ir1 115.4(4)
C32 C31 C30 120.4(7)
C28 C33 C32 116.9(6)
C28 C33 Ir2 114.8(4)
C32 C33 Ir2 128.2(5)
N3 C27 C26 120.3(6)
N3 C27 C28 113.8(5)
C26 C27 C28 125.9(6)
C50 N6 N7 112.7(5)
C50 N6 Ir2 114.7(4)
N7 N6 Ir2 132.6(4)
C45 N5 C49 117.6(5)
C45 N5 Ir2 128.3(4)
C49 N5 Ir2 114.2(4)
C12 N2 C16 118.5(6)
C12 N2 Ir1 125.7(5)
C16 N2 Ir1 115.8(4)
C43 C44 C39 117.9(6)
C43 C44 Ir2 127.9(5)
C39 C44 Ir2 114.1(5)
C40 C39 C44 121.4(6)
C40 C39 C38 122.8(6)
C44 C39 C38 115.8(6)
C1 C2 C3 117.8(6)
C48 C49 N5 121.8(6)
C48 C49 C50 122.8(6)
N5 C49 C50 115.3(5)
C18 C17 C22 121.9(6)
C18 C17 C16 123.7(6)
C22 C17 C16 114.3(6)
C29 C30 C31 120.2(6)
C22 C21 C20 121.1(6)
C49 C48 C47 119.8(6)
C6 C11 C10 116.5(6)
C6 C11 Ir1 115.9(5)
C10 C11 Ir1 127.6(5)
C8 C7 C6 118.8(6)
C19 C20 C21 120.6(6)
C46 C47 C48 117.7(6)
C47 C46 C45 120.0(6)
C54 C55 C56 118.5(6)
N8 C56 C55 122.8(6)
C30 C29 C28 119.7(6)
C41 C42 C43 121.9(6)
C18 C19 C20 119.4(6)
N4 C38 C37 119.8(6)
N4 C38 C39 114.2(6)
C37 C38 C39 126.0(6)
N5 C45 C46 123.1(6)
C19 C18 C17 120.5(7)
C42 C43 C44 120.2(6)
C9 C8 C7 119.9(6)
C52 C53 C54 117.7(7)
N2 C12 C13 123.7(7)
C55 C54 C53 120.2(6)
C23 C24 C25 119.2(7)
C9 C10 C11 121.9(7)
C42 C41 C40 119.1(6)
C25 C26 C27 119.6(7)
N4 C34 C35 122.9(6)
C3 C4 C5 119.9(6)
C4 C3 C2 119.6(7)
C16 C15 C14 120.0(8)
C26 C25 C24 119.4(6)
C39 C40 C41 119.3(6)
C8 C9 C10 120.3(6)
C15 C16 N2 120.1(7)
C15 C16 C17 126.7(7)
N2 C16 C17 113.3(6)
C14 C13 C12 118.0(7)
C38 C37 C36 120.8(7)
C34 C35 C36 118.7(7)
C13 C14 C15 119.7(8)
C37 C36 C35 118.6(7)
F2A C1A F1A 104.9(8)
F2A C1A F3A 108.9(9)
F1A C1A F3A 102.8(8)
F2A C1A S1A 114.1(7)
F1A C1A S1A 115.7(8)
F3A C1A S1A 109.7(7)
F5A C2A F6A 106.3(9)
F5A C2A F4A 111.3(10)
F6A C2A F4A 108.5(9)
F5A C2A S2A 111.9(8)
F6A C2A S2A 106.7(8)
F4A C2A S2A 111.8(7)
Cl1S C1S Cl2S 115.1(8)
N7 C51 C52 117.1(6)
N6 C50 C49 119.5(6)

loop_
_geom_bond_atom_site_label_1
_geom_bond_atom_site_label_2
_geom_bond_distance
Ir2 C33 2.011(6)
Ir2 C44 2.019(6)
Ir2 N3 2.045(5)
Ir2 N4 2.053(5)
Ir2 N5 2.148(5)
Ir2 N6 2.166(5)
Ir1 C22 2.001(6)
Ir1 C11 2.009(6)
Ir1 N2 2.039(6)
Ir1 N1 2.052(5)
Ir1 N8 2.148(5)
Ir1 N7 2.149(5)
S2A O5A 1.417(6)
S2A O6A 1.428(6)
S2A O4A 1.432(6)
S2A C2A 1.823(12)
S1A O1A 1.419(7)
S1A O2A 1.426(5)
S1A O3A 1.429(7)
S1A C1A 1.729(12)
N1 C1 1.326(8)
N1 C5 1.386(8)
N3 C23 1.345(8)
N3 C27 1.366(8)
N4 C34 1.341(8)
N4 C38 1.372(8)
N7 C51 1.279(8)
N7 N6 1.426(7)
C28 C29 1.402(9)
C28 C33 1.403(9)
C28 C27 1.461(9)
C6 C11 1.387(9)
C6 C7 1.402(9)
C6 C5 1.469(9)
C5 C4 1.390(10)
C32 C31 1.383(9)
C32 C33 1.416(9)
C1 C2 1.356(9)
C52 N8 1.354(8)
C52 C53 1.376(9)
C52 C51 1.458(9)
C22 C21 1.387(9)
C22 C17 1.418(9)
C23 C24 1.374(9)
N8 C56 1.342(8)
C31 C30 1.389(10)
C27 C26 1.398(9)
N6 C50 1.294(8)
N5 C45 1.330(8)
N5 C49 1.380(8)
N2 C12 1.306(8)
N2 C16 1.401(9)
C44 C43 1.393(9)
C44 C39 1.406(9)
C39 C40 1.395(9)
C39 C38 1.454(9)
C2 C3 1.392(10)
C49 C48 1.379(9)
C49 C50 1.420(9)
C17 C18 1.377(10)
C17 C16 1.484(9)
C30 C29 1.375(10)
C21 C20 1.407(10)
C48 C47 1.400(9)
C11 C10 1.393(9)
C7 C8 1.386(10)
C20 C19 1.377(10)
C47 C46 1.378(9)
C46 C45 1.387(9)
C55 C54 1.370(10)
C55 C56 1.384(10)
C42 C41 1.371(10)
C42 C43 1.387(9)
C19 C18 1.371(10)
C38 C37 1.380(10)
C8 C9 1.375(10)
C53 C54 1.386(9)
C12 C13 1.395(10)
C24 C25 1.379(10)
C10 C9 1.387(10)
C41 C40 1.399(10)
C26 C25 1.377(10)
C34 C35 1.374(10)
F1A C1A 1.341(10)
C4 C3 1.376(10)
F2A C1A 1.339(9)
C15 C16 1.373(10)
C15 C14 1.385(11)
F5A C2A 1.294(10)
F4A C2A 1.327(10)
C13 C14 1.370(12)
F3A C1A 1.379(10)
C37 C36 1.382(11)
C35 C36 1.387(11)
F6A C2A 1.323(10)
Cl2S C1S 1.746(12)
Cl1S C1S 1.716(11)
